data_7029840
loop_
_publ_author_name
'Xue, Li-Ping'
'Chang, Xin-Hong'
'Li, Shi-Hui'
'Ma, Lu-Fang'
'Wang, Li-Ya'

_publ_section_title
;
 The structural diversity and photoluminescent properties of cadmium
 thiophenedicarboxylate coordination polymers.
;
_journal_issue 19
_journal_name_full 'Dalton transactions (Cambridge, England : 2003)'
_journal_page_first 7219
_journal_page_last 7226
_journal_paper_doi 10.1039/c4dt00211c
_journal_volume 43
_journal_year 2014
_chemical_formula_sum 'C17 H13 Cd N5 O5 S'
_chemical_formula_weight 511.78
_chemical_name_systematic
;

 ?

;
_space_group_IT_number 122
_symmetry_cell_setting tetragonal
_symmetry_space_group_name_Hall 'I -4 2bw'
_symmetry_space_group_name_H-M 'I -4 2 d'
_atom_sites_solution_hydrogens geom
_atom_sites_solution_primary direct
_atom_sites_solution_secondary difmap
_audit_creation_method SHELXL-97
_cell_angle_alpha 90.00
_cell_angle_beta 90.00
_cell_angle_gamma 90.00
_cell_formula_units_Z 8
_cell_length_a 9.4730(11)
_cell_length_b 9.4730(11)
_cell_length_c 42.894(10)
_cell_measurement_reflns_used 3308
_cell_measurement_temperature 296(2)
_cell_measurement_theta_max 28.03
_cell_measurement_theta_min 2.58
_cell_volume 3849.2(11)
_computing_cell_refinement 'Bruker SMART'
_computing_data_collection 'Bruker SMART'
_computing_data_reduction 'Bruker SAINT'
_computing_molecular_graphics 'Bruker SHELXTL'
_computing_publication_material 'Bruker SHELXTL'
_computing_structure_refinement 'SHELXL-97 (Sheldrick, 1997)'
_computing_structure_solution 'SHELXS-97 (Sheldrick, 1990)'
_diffrn_ambient_temperature 296(2)
_diffrn_measured_fraction_theta_full 0.998
_diffrn_measured_fraction_theta_max 0.998
_diffrn_measurement_device_type 'CCD area detector'
_diffrn_measurement_method 'phi and omega scans'
_diffrn_radiation_monochromator graphite
_diffrn_radiation_source 'fine-focus sealed tube'
_diffrn_radiation_type MoK\a
_diffrn_radiation_wavelength 0.71073
_diffrn_reflns_av_R_equivalents 0.0526
_diffrn_reflns_av_unetI/netI 0.0378
_diffrn_reflns_limit_h_max 11
_diffrn_reflns_limit_h_min -11
_diffrn_reflns_limit_k_max 7
_diffrn_reflns_limit_k_min -11
_diffrn_reflns_limit_l_max 51
_diffrn_reflns_limit_l_min -41
_diffrn_reflns_number 6879
_diffrn_reflns_theta_full 25.49
_diffrn_reflns_theta_max 25.49
_diffrn_reflns_theta_min 2.58
_diffrn_standards_decay_% 0
_diffrn_standards_interval_count 0
_diffrn_standards_interval_time 0
_diffrn_standards_number 0
_exptl_absorpt_coefficient_mu 1.284
_exptl_absorpt_correction_T_max 0.772
_exptl_absorpt_correction_T_min 0.696
_exptl_absorpt_correction_type multi-scan
_exptl_absorpt_process_details sadabs
_exptl_crystal_colour yellow
_exptl_crystal_density_diffrn 1.766
_exptl_crystal_density_method 'not measured'
_exptl_crystal_description block
_exptl_crystal_F_000 2032
_exptl_crystal_size_max 0.34
_exptl_crystal_size_mid 0.24
_exptl_crystal_size_min 0.20
_refine_diff_density_max 0.780
_refine_diff_density_min -0.663
_refine_diff_density_rms 0.108
_refine_ls_abs_structure_details 'Flack H D (1983), Acta Cryst. A39, 876-881'
_refine_ls_abs_structure_Flack -0.06(6)
_refine_ls_extinction_method none
_refine_ls_goodness_of_fit_ref 1.253
_refine_ls_hydrogen_treatment constr
_refine_ls_matrix_type full
_refine_ls_number_parameters 126
_refine_ls_number_reflns 1798
_refine_ls_number_restraints 0
_refine_ls_restrained_S_all 1.253
_refine_ls_R_factor_all 0.0360
_refine_ls_R_factor_gt 0.0330
_refine_ls_shift/su_max 0.001
_refine_ls_shift/su_mean 0.000
_refine_ls_structure_factor_coef Fsqd
_refine_ls_weighting_details 'calc w=1/[\s^2^(Fo^2^)+(0.0440P)^2^+0.0000P] where P=(Fo^2^+2Fc^2^)/3'
_refine_ls_weighting_scheme calc
_refine_ls_wR_factor_gt 0.0890
_refine_ls_wR_factor_ref 0.0904
_reflns_number_gt 1626
_reflns_number_total 1798
_reflns_threshold_expression >2sigma(I)
_cod_data_source_file c4dt00211c2.cif
_cod_data_source_block 975442
_cod_depositor_comments
;
The following automatic conversions were performed:

'_symmetry_cell_setting' value 'Tetragonal' changed to 'tetragonal'
according to
/usr/data/users/saulius/crontab/automatic-downloads/rss-feeds/RSC/lib/dictionaries/cif_core.dic
dictionary named 'cif_core.dic' version 2.4.2 from
2011-04-26.

'_refine_ls_hydrogen_treatment' value 'CONSTR' changed
to 'constr' according to
/usr/data/users/saulius/crontab/automatic-downloads/rss-feeds/RSC/lib/dictionaries/cif_core.dic
dictionary named 'cif_core.dic' version 2.4.2 from 2011-04-26.

Automatic conversion script
Id: cif_fix_values 2281 2013-09-26 08:29:07Z andrius 

 Adding full bibliography for
 ./tmp-cod-update-bibliographies-12899/cifs/7029840.cif.
;
_cod_original_sg_symbol_H-M I-42d
_cod_database_code 7029840

loop_
_symmetry_equiv_pos_as_xyz
'x, y, z'
'-x, -y, z'
'y, -x, -z'
'-y, x, -z'
'-x+1/2, y, -z+3/4'
'x+1/2, -y, -z+3/4'
'-y+1/2, -x, z+3/4'
'y+1/2, x, z+3/4'
'x+1/2, y+1/2, z+1/2'
'-x+1/2, -y+1/2, z+1/2'
'y+1/2, -x+1/2, -z+1/2'
'-y+1/2, x+1/2, -z+1/2'
'-x+1, y+1/2, -z+5/4'
'x+1, -y+1/2, -z+5/4'
'-y+1, -x+1/2, z+5/4'
'y+1, x+1/2, z+5/4'

loop_
_atom_site_label
_atom_site_type_symbol
_atom_site_fract_x
_atom_site_fract_y
_atom_site_fract_z
_atom_site_U_iso_or_equiv
_atom_site_adp_type
_atom_site_occupancy
_atom_site_symmetry_multiplicity
_atom_site_calc_flag
_atom_site_refinement_flags
Cd1 Cd 0.0000 1.0000 0.678791(8) 0.02309(16) Uani 1 2 d S
S1 S 0.6134(2) 1.2500 0.6250 0.0602(7) Uani 1 2 d S
O1 O 0.1320(4) 1.0991(4) 0.63813(9) 0.0420(6) Uani 1 1 d .
O2 O 0.2266(4) 1.1366(4) 0.68420(9) 0.0420(6) Uani 1 1 d .
O3 O 0.4087(8) 0.1530(8) 0.73157(16) 0.0420(6) Uani 0.50 1 d P
H2W H 0.4818 0.1357 0.7424 0.063 Uiso 0.50 1 d PR
H1W H 0.3523 0.1463 0.7162 0.063 Uiso 0.50 1 d PR
N1 N 0.0000 1.0000 0.73565(11) 0.0263(10) Uani 1 2 d S
N2 N -0.1253(4) 0.7741(4) 0.79995(9) 0.0261(9) Uani 1 1 d .
N3 N -0.2857(4) 0.6205(4) 0.81497(10) 0.0298(10) Uani 1 1 d .
C1 C 0.4899(8) 1.1853(6) 0.64938(12) 0.0447(13) Uani 1 1 d .
H1 H 0.5102 1.1368 0.6677 0.054 Uiso 1 1 calc R
C2 C 0.3550(5) 1.2130(5) 0.63894(12) 0.0281(11) Uani 1 1 d .
C3 C 0.2294(5) 1.1473(5) 0.65488(12) 0.0291(11) Uani 1 1 d .
C4 C -0.0578(5) 0.8937(5) 0.75139(13) 0.0288(10) Uani 1 1 d .
H4 H -0.0976 0.8190 0.7404 0.035 Uiso 1 1 calc R
C5 C -0.0605(5) 0.8911(5) 0.78370(11) 0.0253(10) Uani 1 1 d .
C6 C 0.0000 1.0000 0.80080(13) 0.0290(13) Uani 1 2 d S
H6 H 0.0000 1.0000 0.8225 0.035 Uiso 1 2 calc SR
C7 C -0.0654(6) 0.6924(6) 0.82281(12) 0.0346(12) Uani 1 1 d .
H7 H 0.0263 0.6992 0.8304 0.042 Uiso 1 1 calc R
C8 C -0.1647(5) 0.6012(6) 0.83202(13) 0.0330(12) Uani 1 1 d .
H8 H -0.1533 0.5343 0.8477 0.040 Uiso 1 1 calc R
C9 C -0.2597(6) 0.7263(5) 0.79578(13) 0.0309(12) Uani 1 1 d .
H9 H -0.3238 0.7629 0.7815 0.037 Uiso 1 1 calc R

loop_
_atom_site_aniso_label
_atom_site_aniso_U_11
_atom_site_aniso_U_22
_atom_site_aniso_U_33
_atom_site_aniso_U_23
_atom_site_aniso_U_13
_atom_site_aniso_U_12
Cd1 0.0236(2) 0.0213(2) 0.0244(2) 0.000 0.000 0.0017(3)
S1 0.0182(10) 0.090(2) 0.0725(17) -0.0121(15) 0.000 0.000
O1 0.0397(15) 0.0550(16) 0.0314(14) 0.0039(12) -0.0035(11) -0.0119(13)
O2 0.0397(15) 0.0550(16) 0.0314(14) 0.0039(12) -0.0035(11) -0.0119(13)
O3 0.0397(15) 0.0550(16) 0.0314(14) 0.0039(12) -0.0035(11) -0.0119(13)
N1 0.030(3) 0.023(2) 0.026(2) 0.000 0.000 0.003(5)
N2 0.024(2) 0.024(2) 0.031(2) 0.0047(18) -0.0001(18) -0.0053(18)
N3 0.029(2) 0.029(2) 0.032(2) 0.0000(19) 0.0048(19) -0.0076(19)
C1 0.032(3) 0.058(3) 0.044(3) 0.000(2) -0.006(3) 0.007(4)
C2 0.022(2) 0.031(3) 0.032(3) -0.006(2) -0.005(2) 0.004(2)
C3 0.027(3) 0.025(2) 0.036(3) 0.003(2) -0.002(2) 0.003(2)
C4 0.033(2) 0.023(2) 0.031(2) 0.001(2) -0.004(2) -0.003(2)
C5 0.022(2) 0.024(2) 0.030(3) 0.003(2) -0.001(2) -0.004(2)
C6 0.035(3) 0.029(3) 0.023(3) 0.000 0.000 -0.018(6)
C7 0.027(3) 0.037(3) 0.040(3) 0.015(3) -0.008(2) -0.004(2)
C8 0.030(3) 0.033(3) 0.036(3) 0.011(2) -0.006(2) -0.002(2)
C9 0.029(3) 0.030(3) 0.034(3) 0.008(2) -0.004(2) -0.009(2)

loop_
_atom_type_symbol
_atom_type_description
_atom_type_scat_dispersion_real
_atom_type_scat_dispersion_imag
_atom_type_scat_source
C C 0.0033 0.0016 'International Tables Vol C Tables 4.2.6.8 and 6.1.1.4'
H H 0.0000 0.0000 'International Tables Vol C Tables 4.2.6.8 and 6.1.1.4'
N N 0.0061 0.0033 'International Tables Vol C Tables 4.2.6.8 and 6.1.1.4'
O O 0.0106 0.0060 'International Tables Vol C Tables 4.2.6.8 and 6.1.1.4'
Cd Cd -0.8075 1.2024 'International Tables Vol C Tables 4.2.6.8 and 6.1.1.4'
S S 0.1246 0.1234 'International Tables Vol C Tables 4.2.6.8 and 6.1.1.4'

loop_
_geom_angle_atom_site_label_1
_geom_angle_atom_site_label_2
_geom_angle_atom_site_label_3
_geom_angle
_geom_angle_site_symmetry_1
_geom_angle_site_symmetry_3
O1 Cd1 O1 83.76(19) 2_575 .
O1 Cd1 N3 89.88(15) 2_575 11_456
O1 Cd1 N3 99.91(14) . 11_456
O1 Cd1 N3 99.91(14) 2_575 12_566
O1 Cd1 N3 89.88(15) . 12_566
N3 Cd1 N3 166.9(2) 11_456 12_566
O1 Cd1 N1 138.12(10) 2_575 .
O1 Cd1 N1 138.12(10) . .
N3 Cd1 N1 83.45(10) 11_456 .
N3 Cd1 N1 83.45(10) 12_566 .
O1 Cd1 O2 136.88(13) 2_575 .
O1 Cd1 O2 53.66(13) . .
N3 Cd1 O2 91.11(15) 11_456 .
N3 Cd1 O2 87.69(15) 12_566 .
N1 Cd1 O2 84.71(9) . .
O1 Cd1 O2 53.66(13) 2_575 2_575
O1 Cd1 O2 136.88(13) . 2_575
N3 Cd1 O2 87.69(15) 11_456 2_575
N3 Cd1 O2 91.11(15) 12_566 2_575
N1 Cd1 O2 84.71(9) . 2_575
O2 Cd1 O2 169.42(17) . 2_575
C1 S1 C1 92.0(4) . 14_475
C3 O1 Cd1 96.5(3) . .
C3 O2 Cd1 88.2(3) . .
H2W O3 H1W 157.1 . .
C4 N1 C4 119.0(6) 2_575 .
C4 N1 Cd1 120.5(3) 2_575 .
C4 N1 Cd1 120.5(3) . .
C9 N2 C7 107.0(4) . .
C9 N2 C5 126.0(4) . .
C7 N2 C5 127.0(4) . .
C9 N3 C8 106.1(4) . .
C9 N3 Cd1 127.0(4) . 11_356
C8 N3 Cd1 126.7(3) . 11_356
C2 C1 S1 111.9(4) . .
C2 C1 H1 124.1 . .
S1 C1 H1 124.1 . .
C1 C2 C2 112.1(3) . 14_475
C1 C2 C3 120.3(5) . .
C2 C2 C3 126.9(3) 14_475 .
O1 C3 O2 121.7(5) . .
O1 C3 C2 118.1(5) . .
O2 C3 C2 120.2(5) . .
N1 C4 C5 121.9(5) . .
N1 C4 H4 119.0 . .
C5 C4 H4 119.0 . .
C4 C5 C6 120.5(4) . .
C4 C5 N2 120.2(4) . .
C6 C5 N2 119.3(4) . .
C5 C6 C5 116.3(5) . 2_575
C5 C6 H6 121.9 . .
C5 C6 H6 121.9 2_575 .
C8 C7 N2 106.6(4) . .
C8 C7 H7 126.7 . .
N2 C7 H7 126.7 . .
C7 C8 N3 110.1(4) . .
C7 C8 H8 124.9 . .
N3 C8 H8 124.9 . .
N3 C9 N2 110.2(5) . .
N3 C9 H9 124.9 . .
N2 C9 H9 124.9 . .

loop_
_geom_bond_atom_site_label_1
_geom_bond_atom_site_label_2
_geom_bond_distance
_geom_bond_site_symmetry_2
Cd1 O1 2.342(4) 2_575
Cd1 O1 2.342(4) .
Cd1 N3 2.345(4) 11_456
Cd1 N3 2.345(4) 12_566
Cd1 N1 2.439(5) .
Cd1 O2 2.517(4) .
Cd1 O2 2.517(4) 2_575
S1 C1 1.685(7) .
S1 C1 1.685(7) 14_475
O1 C3 1.256(6) .
O2 C3 1.262(6) .
O3 H2W 0.8497 .
O3 H1W 0.8500 .
N1 C4 1.330(6) 2_575
N1 C4 1.330(6) .
N2 C9 1.363(7) .
N2 C7 1.372(6) .
N2 C5 1.446(6) .
N3 C9 1.320(6) .
N3 C8 1.372(6) .
N3 Cd1 2.345(4) 11_356
C1 C2 1.379(9) .
C1 H1 0.9300 .
C2 C2 1.386(10) 14_475
C2 C3 1.506(7) .
C4 C5 1.386(7) .
C4 H4 0.9300 .
C5 C6 1.389(6) .
C6 C5 1.389(6) 2_575
C6 H6 0.9300 .
C7 C8 1.337(7) .
C7 H7 0.9300 .
C8 H8 0.9300 .
C9 H9 0.9300 .

loop_
_geom_hbond_atom_site_label_D
_geom_hbond_atom_site_label_H
_geom_hbond_atom_site_label_A
_geom_hbond_distance_DH
_geom_hbond_distance_HA
_geom_hbond_distance_DA
_geom_hbond_angle_DHA
_geom_hbond_site_symmetry_A
O3 H2W O3 0.85 2.01 2.863(12) 178.8 11_556
O3 H1W O2 0.85 1.82 2.670(8) 177.7 1_545
